data_2215521
loop_
_publ_author_name
'Ma, Rui'
'Hou, Yubang'
'Yong, Xuejian'
'Cen, Yunbin'

_publ_section_title
;
 <i>N</i>-(4-Bromobenzylidene)-4-methoxyaniline
;
_journal_coeditor_code HB2554
_journal_issue 10
_journal_name_full 'Acta Crystallographica Section E'
_journal_page_first o4188
_journal_page_last o4188
_journal_paper_doi 10.1107/S1600536807046855
_journal_volume 63
_journal_year 2007
_chemical_formula_iupac 'C14 H12 Br1 N1 O1'
_chemical_formula_moiety 'C14 H12 Br1 N1 O1'
_chemical_formula_sum 'C14 H12 Br N O'
_chemical_formula_weight 290.15
_chemical_name_systematic
;
N-(4-Bromobenzylidene)-4-methoxyaniline
;
_space_group_IT_number 29
_symmetry_cell_setting orthorhombic
_symmetry_space_group_name_Hall 'P 2c -2ac'
_symmetry_space_group_name_H-M 'P c a 21'
_atom_sites_solution_hydrogens geom
_atom_sites_solution_primary direct
_atom_sites_solution_secondary difmap
_audit_creation_method SHELXL-97
_cell_angle_alpha 90.00
_cell_angle_beta 90.00
_cell_angle_gamma 90.00
_cell_formula_units_Z 4
_cell_length_a 6.1510(8)
_cell_length_b 7.2726(9)
_cell_length_c 27.914(4)
_cell_measurement_reflns_used 1585
_cell_measurement_temperature 292(2)
_cell_measurement_theta_max 28.28
_cell_measurement_theta_min 2.10
_cell_volume 1248.7(3)
_computing_cell_refinement 'SAINT (Bruker, 1997)'
_computing_data_collection 'SMART (Bruker, 1997)'
_computing_data_reduction 'SAINT (Bruker, 1997)'
_computing_molecular_graphics 'SHELXTL (Bruker, 1997)'
_computing_publication_material 'SHELXTL (Bruker, 1997)'
_computing_structure_refinement 'SHELXL97 (Sheldrick, 1997)'
_computing_structure_solution 'SHELXS97 (Sheldrick, 1997)'
_diffrn_ambient_temperature 292(2)
_diffrn_measured_fraction_theta_full 0.961
_diffrn_measured_fraction_theta_max 0.961
_diffrn_measurement_device_type 'Bruker SMART CCD'
_diffrn_measurement_method \w
_diffrn_radiation_monochromator graphite
_diffrn_radiation_source 'fine-focus sealed tube'
_diffrn_radiation_type MoK\a
_diffrn_radiation_wavelength 0.71073
_diffrn_reflns_av_R_equivalents 0.0631
_diffrn_reflns_av_sigmaI/netI 0.0763
_diffrn_reflns_limit_h_max 7
_diffrn_reflns_limit_h_min -7
_diffrn_reflns_limit_k_max 7
_diffrn_reflns_limit_k_min -9
_diffrn_reflns_limit_l_max 36
_diffrn_reflns_limit_l_min -26
_diffrn_reflns_number 8336
_diffrn_reflns_theta_full 28.28
_diffrn_reflns_theta_max 28.28
_diffrn_reflns_theta_min 2.80
_exptl_absorpt_coefficient_mu 3.274
_exptl_absorpt_correction_T_max 0.822
_exptl_absorpt_correction_T_min 0.728
_exptl_absorpt_correction_type multi-scan
_exptl_absorpt_process_details '(SADABS; Bruker, 1997)'
_exptl_crystal_colour colorless
_exptl_crystal_density_diffrn 1.543
_exptl_crystal_density_method 'not measured'
_exptl_crystal_description block
_exptl_crystal_F_000 584
_exptl_crystal_size_max 0.10
_exptl_crystal_size_mid 0.10
_exptl_crystal_size_min 0.06
_refine_diff_density_max 0.513
_refine_diff_density_min -0.319
_refine_ls_abs_structure_details 'Flack (1983), 764 Friedel pairs'
_refine_ls_abs_structure_Flack 0.016(18)
_refine_ls_goodness_of_fit_ref 1.061
_refine_ls_hydrogen_treatment constr
_refine_ls_matrix_type full
_refine_ls_number_parameters 156
_refine_ls_number_reflns 2349
_refine_ls_number_restraints 1
_refine_ls_restrained_S_all 1.061
_refine_ls_R_factor_all 0.1097
_refine_ls_R_factor_gt 0.0635
_refine_ls_shift/su_max 0.005
_refine_ls_shift/su_mean 0.001
_refine_ls_structure_factor_coef Fsqd
_refine_ls_weighting_details 'calc w=1/[\s^2^(Fo^2^)+(0.0415P)^2^] where P=(Fo^2^+2Fc^2^)/3'
_refine_ls_weighting_scheme calc
_refine_ls_wR_factor_gt 0.1066
_refine_ls_wR_factor_ref 0.1213
_reflns_number_gt 1512
_reflns_number_total 2349
_reflns_threshold_expression I>2\s(I)
_cod_data_source_file hb2554.cif
_cod_data_source_block I
_cod_original_formula_sum 'C14 H12 Br1 N1 O1'
_cod_database_code 2215521
_cod_database_fobs_code 2215521

loop_
_symmetry_equiv_pos_as_xyz
'x, y, z'
'-x, -y, z+1/2'
'x+1/2, -y, z'
'-x+1/2, y, z+1/2'

loop_
_atom_site_type_symbol
_atom_site_label
_atom_site_fract_x
_atom_site_fract_y
_atom_site_fract_z
_atom_site_U_iso_or_equiv
_atom_site_adp_type
_atom_site_calc_flag
_atom_site_refinement_flags
_atom_site_occupancy
Br Br1 -0.03907(11) 0.72700(9) 0.51664(4) 0.0716(3) Uani d . 1
C C1 0.2243(10) 0.7455(7) 0.3597(2) 0.0396(15) Uani d . 1
C C2 0.3529(11) 0.8085(8) 0.3978(3) 0.0467(16) Uani d . 1
H H2 0.4926 0.8518 0.3919 0.056 Uiso calc R 1
C C3 0.2744(11) 0.8067(9) 0.4438(3) 0.0530(17) Uani d . 1
H H3 0.3583 0.8526 0.4688 0.064 Uiso calc R 1
C C4 0.0688(12) 0.7360(8) 0.4527(3) 0.0497(17) Uani d . 1
C C5 -0.0597(10) 0.6762(8) 0.4166(2) 0.0468(16) Uani d . 1
H H5 -0.1985 0.6318 0.4230 0.056 Uiso calc R 1
C C6 0.0186(11) 0.6820(12) 0.3697(3) 0.049(2) Uani d . 1
H H6 -0.0700 0.6423 0.3447 0.059 Uiso calc R 1
C C7 0.3079(11) 0.7367(8) 0.3107(3) 0.0463(16) Uani d . 1
H H7 0.2108 0.7099 0.2862 0.056 Uiso calc R 1
C C8 0.5757(9) 0.7501(6) 0.2515(2) 0.0350(14) Uani d . 1
C C9 0.7727(8) 0.8355(7) 0.2403(2) 0.0356(14) Uani d . 1
H H9 0.8507 0.8937 0.2645 0.043 Uiso calc R 1
C C10 0.8535(9) 0.8355(7) 0.1949(2) 0.0388(14) Uani d . 1
H H10 0.9833 0.8956 0.1880 0.047 Uiso calc R 1
C C11 0.7415(9) 0.7457(7) 0.1590(2) 0.0342(13) Uani d . 1
C C12 0.5511(10) 0.6601(10) 0.1690(2) 0.0375(16) Uani d . 1
H H12 0.4771 0.6001 0.1446 0.045 Uiso calc R 1
C C13 0.4639(9) 0.6596(7) 0.2147(2) 0.0381(14) Uani d . 1
H H13 0.3331 0.6000 0.2209 0.046 Uiso calc R 1
C C14 1.0077(11) 0.8162(12) 0.0993(3) 0.068(2) Uani d . 1
H H14A 0.9931 0.9475 0.1005 0.102 Uiso calc R 1
H H14B 1.0472 0.7797 0.0674 0.102 Uiso calc R 1
H H14C 1.1186 0.7777 0.1213 0.102 Uiso calc R 1
N N1 0.5029(8) 0.7632(7) 0.3001(2) 0.0428(13) Uani d . 1
O O1 0.8083(7) 0.7336(5) 0.11189(16) 0.0498(12) Uani d . 1

loop_
_atom_site_aniso_label
_atom_site_aniso_U_11
_atom_site_aniso_U_22
_atom_site_aniso_U_33
_atom_site_aniso_U_12
_atom_site_aniso_U_13
_atom_site_aniso_U_23
Br1 0.0775(5) 0.0926(6) 0.0447(4) -0.0006(3) 0.0177(5) -0.0023(8)
C1 0.043(4) 0.036(4) 0.040(4) 0.009(3) 0.000(3) 0.004(3)
C2 0.038(4) 0.050(4) 0.052(4) -0.003(3) -0.004(3) 0.003(3)
C3 0.059(5) 0.059(4) 0.042(4) -0.011(3) -0.007(3) -0.004(3)
C4 0.070(5) 0.040(4) 0.040(4) -0.002(3) 0.012(3) -0.002(3)
C5 0.043(4) 0.049(4) 0.049(4) -0.006(3) 0.009(3) 0.004(3)
C6 0.041(4) 0.055(5) 0.052(6) -0.001(3) -0.012(4) -0.006(4)
C7 0.048(4) 0.045(4) 0.046(4) -0.002(3) -0.007(3) -0.003(3)
C8 0.038(3) 0.024(3) 0.043(4) 0.003(2) -0.002(3) 0.008(3)
C9 0.033(3) 0.035(3) 0.039(4) 0.002(2) -0.008(3) 0.000(3)
C10 0.032(3) 0.032(3) 0.052(4) -0.005(2) 0.001(3) -0.004(3)
C11 0.036(3) 0.035(3) 0.032(3) 0.013(3) -0.003(3) 0.005(3)
C12 0.032(3) 0.044(4) 0.037(4) -0.005(3) -0.001(3) -0.006(3)
C13 0.032(3) 0.035(3) 0.047(4) -0.008(2) 0.003(3) 0.000(3)
C14 0.055(5) 0.106(6) 0.043(5) -0.005(4) 0.004(3) 0.014(4)
N1 0.042(3) 0.047(3) 0.039(3) -0.007(2) -0.003(2) 0.005(2)
O1 0.048(3) 0.063(3) 0.039(3) -0.0046(19) 0.003(2) 0.004(2)

loop_
_atom_type_symbol
_atom_type_description
_atom_type_scat_dispersion_real
_atom_type_scat_dispersion_imag
_atom_type_scat_source
C C 0.0033 0.0016 'International Tables Vol C Tables 4.2.6.8 and 6.1.1.4'
H H 0.0000 0.0000 'International Tables Vol C Tables 4.2.6.8 and 6.1.1.4'
N N 0.0061 0.0033 'International Tables Vol C Tables 4.2.6.8 and 6.1.1.4'
O O 0.0106 0.0060 'International Tables Vol C Tables 4.2.6.8 and 6.1.1.4'
Br Br -0.2901 2.4595 'International Tables Vol C Tables 4.2.6.8 and 6.1.1.4'

loop_
_geom_angle_atom_site_label_1
_geom_angle_atom_site_label_2
_geom_angle_atom_site_label_3
_geom_angle
C6 C1 C2 118.3(7)
C6 C1 C7 119.9(6)
C2 C1 C7 121.7(6)
C3 C2 C1 120.6(7)
C3 C2 H2 119.7
C1 C2 H2 119.7
C2 C3 C4 119.5(7)
C2 C3 H3 120.2
C4 C3 H3 120.2
C5 C4 C3 121.2(7)
C5 C4 Br1 118.9(5)
C3 C4 Br1 119.9(6)
C4 C5 C6 119.2(6)
C4 C5 H5 120.4
C6 C5 H5 120.4
C1 C6 C5 121.2(7)
C1 C6 H6 119.4
C5 C6 H6 119.4
N1 C7 C1 123.6(6)
N1 C7 H7 118.2
C1 C7 H7 118.2
C9 C8 C13 118.2(6)
C9 C8 N1 116.9(5)
C13 C8 N1 124.9(5)
C10 C9 C8 121.6(6)
C10 C9 H9 119.2
C8 C9 H9 119.2
C9 C10 C11 119.6(5)
C9 C10 H10 120.2
C11 C10 H10 120.2
C12 C11 C10 119.9(6)
C12 C11 O1 115.1(6)
C10 C11 O1 124.9(5)
C11 C12 C13 121.8(6)
C11 C12 H12 119.1
C13 C12 H12 119.1
C12 C13 C8 119.0(5)
C12 C13 H13 120.5
C8 C13 H13 120.5
O1 C14 H14A 109.5
O1 C14 H14B 109.5
H14A C14 H14B 109.5
O1 C14 H14C 109.5
H14A C14 H14C 109.5
H14B C14 H14C 109.5
C7 N1 C8 121.0(6)
C11 O1 C14 118.0(5)

loop_
_geom_bond_atom_site_label_1
_geom_bond_atom_site_label_2
_geom_bond_distance
Br1 C4 1.905(7)
C1 C6 1.376(9)
C1 C2 1.404(9)
C1 C7 1.461(9)
C2 C3 1.370(9)
C2 H2 0.9300
C3 C4 1.388(9)
C3 H3 0.9300
C4 C5 1.352(10)
C5 C6 1.397(10)
C5 H5 0.9300
C6 H6 0.9300
C7 N1 1.251(8)
C7 H7 0.9300
C8 C9 1.397(7)
C8 C13 1.400(9)
C8 N1 1.431(9)
C9 C10 1.363(7)
C9 H9 0.9300
C10 C11 1.379(8)
C10 H10 0.9300
C11 C12 1.356(8)
C11 O1 1.381(7)
C12 C13 1.383(9)
C12 H12 0.9300
C13 H13 0.9300
C14 O1 1.411(8)
C14 H14A 0.9600
C14 H14B 0.9600
C14 H14C 0.9600

loop_
_cod_related_entry_id
_cod_related_entry_database
_cod_related_entry_code
1 ChemSpider 30655335
